data_7130944
loop_
_publ_author_name
'Wang, Peng-Hao'
'Zhang, Xiao-Yue'
'Fan, Jin-Ai'
'Sun, Cai'

_publ_section_title
;
 Unveil the Effect of Water on Photoinduced Electron Transfer by
 Crystallographic Study
;
_journal_name_full 'Chemical Communications'
_journal_paper_doi 10.1039/D2CC04786A
_journal_year 2022
_chemical_formula_moiety '2(C6 H2 N3 O7), C10 H10 N2, 2(H2 O)'
_chemical_formula_sum 'C22 H18 N8 O16'
_chemical_formula_weight 650.432
_space_group_crystal_system monoclinic
_space_group_IT_number 15
_space_group_name_Hall '-C 2yc'
_space_group_name_H-M_alt 'C 1 2/c 1'
_symmetry_Int_Tables_number 15
_audit_creation_date 2022-10-21
_audit_creation_method
;
Olex2 1.5-dev
(compiled 2022.09.28 svn.r5c12d49f for OlexSys, GUI svn.r6444)
;
_audit_update_record
;
2022-10-27 deposited with the CCDC.	2022-10-31 downloaded from the CCDC.
;
_cell_angle_alpha 90
_cell_angle_beta 100.747(6)
_cell_angle_gamma 90
_cell_formula_units_Z 4
_cell_length_a 13.9025(10)
_cell_length_b 15.8033(8)
_cell_length_c 11.9884(8)
_cell_measurement_reflns_used 3718
_cell_measurement_temperature 293(2)
_cell_measurement_theta_max 29.3060
_cell_measurement_theta_min 1.9780
_cell_volume 2587.7(3)
_computing_molecular_graphics 'Olex2 1.5-dev (Dolomanov et al., 2009)'
_computing_publication_material 'Olex2 1.5-dev (Dolomanov et al., 2009)'
_computing_structure_refinement 'olex2.refine 1.5-dev (Bourhis et al., 2015)'
_diffrn_ambient_temperature 293(2)
_diffrn_detector_area_resol_mean 10.0000
_diffrn_measured_fraction_theta_full 0.9987
_diffrn_measured_fraction_theta_max 0.9985
_diffrn_measurement_device_type 'ROD, Synergy Custom DW system, HyPix'
_diffrn_measurement_method '\w scans'
_diffrn_radiation_type 'Mo K\a'
_diffrn_radiation_wavelength 0.71073
_diffrn_reflns_av_R_equivalents 0.0336
_diffrn_reflns_av_unetI/netI 0.0378
_diffrn_reflns_Laue_measured_fraction_full 0.9987
_diffrn_reflns_Laue_measured_fraction_max 0.9985
_diffrn_reflns_limit_h_max 17
_diffrn_reflns_limit_h_min -17
_diffrn_reflns_limit_k_max 19
_diffrn_reflns_limit_k_min -18
_diffrn_reflns_limit_l_max 14
_diffrn_reflns_limit_l_min -14
_diffrn_reflns_number 10133
_diffrn_reflns_point_group_measured_fraction_full 0.9987
_diffrn_reflns_point_group_measured_fraction_max 0.9985
_diffrn_reflns_theta_full 25.2417
_diffrn_reflns_theta_max 26.37
_diffrn_reflns_theta_min 1.97
_exptl_absorpt_coefficient_mu 0.145
_exptl_absorpt_correction_T_max 1.00000
_exptl_absorpt_correction_T_min 0.34929
_exptl_absorpt_correction_type multi-scan
_exptl_absorpt_process_details
;
CrysAlisPro 1.171.40.59a (Rigaku Oxford Diffraction, 2019)
Empirical absorption correction using spherical harmonics,
 implemented in SCALE3 ABSPACK scaling algorithm.
;
_exptl_crystal_colour orange
_exptl_crystal_colour_primary orange
_exptl_crystal_density_diffrn 1.670
_exptl_crystal_description sheet
_exptl_crystal_F_000 1337.254
_exptl_crystal_size_max 0.3
_exptl_crystal_size_mid 0.2
_exptl_crystal_size_min 0.08
_refine_diff_density_max 0.2174
_refine_diff_density_min -0.3146
_refine_diff_density_rms 0.0603
_refine_ls_d_res_high 0.8000
_refine_ls_d_res_low 10.3338
_refine_ls_goodness_of_fit_ref 1.0314
_refine_ls_hydrogen_treatment mixed
_refine_ls_matrix_type full
_refine_ls_number_constraints 16
_refine_ls_number_parameters 219
_refine_ls_number_reflns 2649
_refine_ls_number_restraints 0
_refine_ls_restrained_S_all 1.0314
_refine_ls_R_factor_all 0.0634
_refine_ls_R_factor_gt 0.0458
_refine_ls_shift/su_max -0.0002
_refine_ls_shift/su_mean 0.0001
_refine_ls_structure_factor_coef Fsqd
_refine_ls_weighting_details 'w=1/[\s^2^(Fo^2^)+(0.0754P)^2^+1.1117P] where P=(Fo^2^+2Fc^2^)/3'
_refine_ls_weighting_scheme calc
_refine_ls_wR_factor_gt 0.1248
_refine_ls_wR_factor_ref 0.1393
_reflns_Friedel_coverage 0.0
_reflns_limit_h_max 17
_reflns_limit_h_min -17
_reflns_limit_k_max 19
_reflns_limit_k_min 0
_reflns_limit_l_max 14
_reflns_limit_l_min 0
_reflns_number_gt 1963
_reflns_number_total 2649
_reflns_threshold_expression I>=2u(I)
_cod_data_source_file d2cc04786a2.cif
_cod_data_source_block 15
_cod_database_code 7130944
_olex2_refinement_description
;
1. Fixed Uiso
 At 1.2 times of:
  All C(H) groups, All N(H) groups
2. Restrained distances
3. Others
 Fixed Sof: H1Wa(0.5) H1Wb(0.5)
4.a Aromatic/amide H refined with riding coordinates:
 N1(H1), N2(H2), C1(H1a), C2(H2a), C5(H5), C6(H6), C12(H12), C16(H16)
;
_olex2_submission_special_instructions 'No special instructions were received'

loop_
_space_group_symop_id
_space_group_symop_operation_xyz
1 x,y,z
2 -x,y,-z+1/2
3 -x,-y,-z
4 x,-y,z-1/2
5 x+1/2,y+1/2,z
6 -x+1/2,y+1/2,-z+1/2
7 -x+1/2,-y+1/2,-z
8 x+1/2,-y+1/2,z-1/2

loop_
_atom_site_label
_atom_site_type_symbol
_atom_site_fract_x
_atom_site_fract_y
_atom_site_fract_z
_atom_site_U_iso_or_equiv
_atom_site_adp_type
_atom_site_occupancy
_atom_site_site_symmetry_order
_atom_site_refinement_flags_posn
_atom_site_refinement_flags_adp
_atom_site_refinement_flags_occupancy
O1 O 0.29896(15) 0.10868(12) 0.91414(13) 0.0738(5) Uani 1.000000 1 . . .
O2 O 0.32920(13) -0.02511(11) 0.91498(13) 0.0672(5) Uani 1.000000 1 . . .
O3 O 0.17894(15) -0.19501(10) 0.60247(16) 0.0796(6) Uani 1.000000 1 . . .
O4 O 0.05885(12) -0.14288(9) 0.48437(13) 0.0624(5) Uani 1.000000 1 . . .
O5 O 0.14130(13) 0.24308(9) 0.57210(14) 0.0660(5) Uani 1.000000 1 . . .
O6 O 0.15624(12) 0.18136(9) 0.41621(13) 0.0596(4) Uani 1.000000 1 . . .
O7 O 0.09435(11) 0.01728(8) 0.42177(11) 0.0470(4) Uani 1.000000 1 . . .
N1 N 0.0 0.73586(16) 0.25 0.0571(7) Uani 1.000000 2 S T P
H1 H 0.0 0.79028(16) 0.24999999999999997 0.0685(8) Uiso 1.000000 2 RS T P
N2 N 0.0 0.29675(15) 0.25 0.0562(7) Uani 1.000000 2 S T P
H2 H 6.938893903907228e-18 0.24233(15) 0.24999999999999997 0.0675(8) Uiso 1.000000 2 RS T P
N11 N 0.29272(13) 0.03941(12) 0.86700(15) 0.0527(5) Uani 1.000000 1 . . .
N12 N 0.13168(14) -0.13453(10) 0.55793(14) 0.0482(4) Uani 1.000000 1 . . .
N13 N 0.15546(12) 0.17978(10) 0.51788(15) 0.0471(4) Uani 1.000000 1 . . .
C1 C 0.06138(18) 0.69510(13) 0.3301(2) 0.0576(6) Uani 1.000000 1 . . .
H1a H 0.10387(18) 0.72548(13) 0.3848(2) 0.0691(7) Uiso 1.000000 1 R . .
C2 C 0.06241(16) 0.60876(13) 0.33252(18) 0.0514(5) Uani 1.000000 1 . . .
H2a H 0.10488(16) 0.58034(13) 0.38939(18) 0.0617(6) Uiso 1.000000 1 R . .
C3 C 0.0 0.56351(16) 0.25 0.0407(6) Uani 1.000000 2 S T P
C4 C 0.0 0.46983(16) 0.25 0.0401(6) Uani 1.000000 2 S T P
C5 C -0.02029(16) 0.42413(13) 0.14919(17) 0.0513(5) Uani 1.000000 1 . . .
H5 H -0.03542(16) 0.45228(13) 0.08001(17) 0.0616(6) Uiso 1.000000 1 R . .
C6 C -0.01791(18) 0.33744(14) 0.15219(19) 0.0583(6) Uani 1.000000 1 . . .
H6 H -0.02903(18) 0.30699(14) 0.08462(19) 0.0700(7) Uiso 1.000000 1 R . .
C11 C 0.24225(14) 0.03321(12) 0.75199(15) 0.0423(4) Uani 1.000000 1 . . .
C12 C 0.21409(14) -0.04538(12) 0.70599(16) 0.0434(4) Uani 1.000000 1 . . .
H12 H 0.22978(14) -0.09430(12) 0.74862(16) 0.0521(5) Uiso 1.000000 1 R . .
C13 C 0.16303(14) -0.05006(11) 0.59734(15) 0.0397(4) Uani 1.000000 1 . . .
C14 C 0.13891(14) 0.02168(11) 0.52196(15) 0.0381(4) Uani 1.000000 1 . . .
C15 C 0.17328(13) 0.10016(11) 0.57895(15) 0.0399(4) Uani 1.000000 1 . . .
C16 C 0.22012(14) 0.10637(12) 0.68891(16) 0.0431(5) Uani 1.000000 1 . . .
H16 H 0.23703(14) 0.15905(12) 0.72126(16) 0.0517(5) Uiso 1.000000 1 R . .
O1W O 0.0 -0.09658(13) 0.25 0.0550(6) Uani 1.000000 2 S T P
O2W O 0.0 0.12913(13) 0.25 0.0576(6) Uani 1.000000 2 S T P
H2W H -0.0322(17) 0.0991(15) 0.1944(19) 0.060(7) Uiso 1.000000 1 . . .
H1W H -0.0230(19) -0.0690(17) 0.192(2) 0.073(8) Uiso 1.000000 1 . . .

loop_
_atom_site_aniso_label
_atom_site_aniso_U_11
_atom_site_aniso_U_22
_atom_site_aniso_U_33
_atom_site_aniso_U_12
_atom_site_aniso_U_13
_atom_site_aniso_U_23
O1 0.0945(13) 0.0755(12) 0.0441(9) -0.0158(9) -0.0062(9) -0.0149(8)
O2 0.0657(11) 0.0831(12) 0.0455(9) -0.0037(8) -0.0088(8) 0.0145(8)
O3 0.1029(15) 0.0402(8) 0.0836(13) 0.0119(8) -0.0142(11) 0.0040(8)
O4 0.0735(11) 0.0483(8) 0.0572(10) -0.0094(7) -0.0086(8) -0.0091(7)
O5 0.0856(12) 0.0410(8) 0.0652(10) 0.0032(8) -0.0023(8) -0.0077(7)
O6 0.0777(11) 0.0516(8) 0.0466(9) -0.0029(7) 0.0038(7) 0.0105(6)
O7 0.0600(9) 0.0427(7) 0.0341(7) -0.0022(6) -0.0023(6) -0.0014(5)
N1 0.0675(17) 0.0397(13) 0.0671(17) -0.000000 0.0204(14) 0.000000
N2 0.0738(18) 0.0394(13) 0.0555(16) -0.000000 0.0121(13) 0.000000
N11 0.0491(11) 0.0682(12) 0.0375(9) -0.0094(8) -0.0010(8) 0.0026(8)
N12 0.0618(11) 0.0379(9) 0.0437(9) -0.0010(7) 0.0070(8) -0.0010(7)
N13 0.0484(10) 0.0414(9) 0.0477(10) -0.0035(7) -0.0012(8) 0.0003(7)
C1 0.0611(14) 0.0482(12) 0.0607(14) -0.0015(10) 0.0044(11) -0.0146(10)
C2 0.0566(13) 0.0478(11) 0.0451(11) 0.0052(9) -0.0029(9) -0.0102(8)
C3 0.0436(15) 0.0425(14) 0.0347(13) -0.000000 0.0035(11) 0.000000
C4 0.0413(14) 0.0396(13) 0.0363(13) -0.000000 -0.0007(11) 0.000000
C5 0.0668(14) 0.0469(11) 0.0357(10) -0.0135(9) -0.0021(9) 0.0019(8)
C6 0.0784(16) 0.0483(12) 0.0467(12) -0.0169(10) 0.0072(11) -0.0079(9)
C11 0.0409(10) 0.0549(11) 0.0291(9) -0.0047(8) 0.0013(8) -0.0027(7)
C12 0.0431(11) 0.0482(10) 0.0381(10) 0.0006(8) 0.0054(8) 0.0052(8)
C13 0.0440(11) 0.0396(9) 0.0350(9) -0.0013(7) 0.0062(8) -0.0024(7)
C14 0.0413(10) 0.0389(9) 0.0330(9) -0.0001(7) 0.0041(8) -0.0010(7)
C15 0.0407(10) 0.0402(10) 0.0371(10) -0.0015(7) 0.0031(8) 0.0011(7)
C16 0.0430(11) 0.0452(10) 0.0392(10) -0.0043(8) 0.0030(8) -0.0061(7)
O1W 0.0756(16) 0.0385(11) 0.0452(12) -0.000000 -0.0040(11) 0.000000
O2W 0.0797(16) 0.0364(10) 0.0482(13) -0.000000 -0.0096(11) 0.000000

loop_
_atom_type_symbol
_atom_type_scat_dispersion_real
_atom_type_scat_dispersion_imag
_atom_type_scat_Cromer_Mann_a1
_atom_type_scat_Cromer_Mann_a2
_atom_type_scat_Cromer_Mann_a3
_atom_type_scat_Cromer_Mann_a4
_atom_type_scat_Cromer_Mann_b1
_atom_type_scat_Cromer_Mann_b2
_atom_type_scat_Cromer_Mann_b3
_atom_type_scat_Cromer_Mann_b4
_atom_type_scat_Cromer_Mann_c
_atom_type_scat_source
_atom_type_scat_dispersion_source
C 0.00347 0.00161 2.31000 1.02000 1.58860 0.86500 20.84390 10.20750 0.56870 51.65120 0.21560 'International Tables Volume C Table 6.1.1.4 (pp. 500-502)' 'Henke, Gullikson and Davis, At. Data and Nucl. Data Tables, 1993, 54, 2'
H 0.00000 0.00000 0.49300 0.32291 0.14019 0.04081 10.51090 26.12570 3.14236 57.79970 0.00304 'International Tables Volume C Table 6.1.1.4 (pp. 500-502)' 'Henke, Gullikson and Davis, At. Data and Nucl. Data Tables, 1993, 54, 2'
N 0.00653 0.00323 12.21260 3.13220 2.01250 1.16630 0.00570 9.89330 28.99750 0.58260 -11.52900 'International Tables Volume C Table 6.1.1.4 (pp. 500-502)' 'Henke, Gullikson and Davis, At. Data and Nucl. Data Tables, 1993, 54, 2'
O 0.01158 0.00611 3.04850 2.28680 1.54630 0.86700 13.27710 5.70110 0.32390 32.90890 0.25080 'International Tables Volume C Table 6.1.1.4 (pp. 500-502)' 'Henke, Gullikson and Davis, At. Data and Nucl. Data Tables, 1993, 54, 2'

loop_
_geom_angle_atom_site_label_1
_geom_angle_atom_site_label_2
_geom_angle_atom_site_label_3
_geom_angle
_geom_angle_site_symmetry_1
_geom_angle_site_symmetry_3
_geom_angle_publ_flag
C1 N1 H1 119.05(13) 2 . ?
C1 N1 H1 119.05(13) . . ?
C1 N1 C1 121.9(3) . 2 ?
C6 N2 H2 119.16(13) 2 . ?
C6 N2 H2 119.16(13) . . ?
C6 N2 C6 121.7(3) . 2 ?
O2 N11 O1 122.36(18) . . ?
C11 N11 O1 119.02(18) . . ?
C11 N11 O2 118.61(18) . . ?
O4 N12 O3 122.45(17) . . ?
C13 N12 O3 118.07(17) . . ?
C13 N12 O4 119.47(16) . . ?
O6 N13 O5 122.92(17) . . ?
C15 N13 O5 117.87(17) . . ?
C15 N13 O6 119.21(16) . . ?
H1a C1 N1 119.88(13) . 2 ?
C2 C1 N1 120.2(2) . 2 ?
C2 C1 H1a 119.88(13) . . ?
H2a C2 C1 120.08(13) . . ?
C3 C2 C1 119.8(2) 2 . ?
C3 C2 H2a 120.08(13) 2 . ?
C2 C3 C2 117.9(3) . 2 ?
C4 C3 C2 121.04(13) . . ?
C4 C3 C2 121.04(13) . 2 ?
C5 C4 C3 121.28(12) 2 . ?
C5 C4 C3 121.28(12) . . ?
C5 C4 C5 117.4(2) . 2 ?
H5 C5 C4 120.13(12) . 2 ?
C6 C5 C4 119.75(19) . 2 ?
C6 C5 H5 120.13(13) . . ?
C5 C6 N2 120.7(2) . 2 ?
H6 C6 N2 119.67(13) . 2 ?
H6 C6 C5 119.67(13) . . ?
C12 C11 N11 119.80(17) . . ?
C16 C11 N11 119.27(17) . . ?
C16 C11 C12 120.91(17) . . ?
H12 C12 C11 120.43(11) . . ?
C13 C12 C11 119.13(17) . . ?
C13 C12 H12 120.43(11) . . ?
C12 C13 N12 115.51(17) . . ?
C14 C13 N12 119.64(16) . . ?
C14 C13 C12 124.85(16) . . ?
C13 C14 O7 124.93(16) . . ?
C15 C14 O7 124.16(16) . . ?
C15 C14 C13 110.91(15) . . ?
C14 C15 N13 119.46(15) . . ?
C16 C15 N13 115.55(16) . . ?
C16 C15 C14 124.97(17) . . ?
C15 C16 C11 119.11(17) . . ?
H16 C16 C11 120.45(11) . . ?
H16 C16 C15 120.45(11) . . ?
H1W O1W H1W 117(4) 2 . ?
H2W O2W H2W 114(3) . 2 ?

loop_
_geom_bond_atom_site_label_1
_geom_bond_atom_site_label_2
_geom_bond_distance
_geom_bond_site_symmetry_2
_geom_bond_publ_flag
O1 N11 1.228(2) . ?
O2 N11 1.232(2) . ?
O3 N12 1.225(2) . ?
O4 N12 1.220(2) . ?
O5 N13 1.229(2) . ?
O6 N13 1.221(2) . ?
O7 C14 1.247(2) . ?
N1 H1 0.8600 . ?
N1 C1 1.326(3) . ?
N1 C1 1.326(3) 2 ?
N2 H2 0.8600 . ?
N2 C6 1.320(3) . ?
N2 C6 1.320(3) 2 ?
N11 C11 1.429(2) . ?
N12 C13 1.456(2) . ?
N13 C15 1.454(2) . ?
C1 H1a 0.9300 . ?
C1 C2 1.365(3) . ?
C2 H2a 0.9300 . ?
C2 C3 1.387(2) 2 ?
C3 C4 1.481(4) . ?
C4 C5 1.391(2) 2 ?
C4 C5 1.391(2) . ?
C5 H5 0.9300 . ?
C5 C6 1.371(3) . ?
C6 H6 0.9300 . ?
C11 C12 1.385(3) . ?
C11 C16 1.384(3) . ?
C12 H12 0.9300 . ?
C12 C13 1.364(2) . ?
C13 C14 1.450(2) . ?
C14 C15 1.453(2) . ?
C15 C16 1.361(2) . ?
C16 H16 0.9300 . ?
O1W H1W 0.83(2) . ?
O1W H1W 0.83(2) 2 ?
O2W H2W 0.87(2) 2 ?
O2W H2W 0.87(2) . ?
